data_4088131
loop_
_publ_author_name
'Saha, Sayantani'
'Daw, Prosenjit'
'Bera, Jitendra K.'

_publ_section_title
;
 Oxidative Route to Abnormal NHC Compounds from Singly Bonded [M--M] (M =
 Ru, Rh, Pd) Precursors
;
_journal_issue 23
_journal_name_full Organometallics
_journal_page_first 5509
_journal_paper_doi 10.1021/acs.organomet.5b00872
_journal_volume 34
_journal_year 2015
_chemical_formula_moiety 'C108 H96 N30 O12 Ru6, B2 F8, 4(B F4)'
_chemical_formula_sum 'C108 H96 B6 F24 N30 O12 Ru6'
_chemical_formula_weight 3133.43
_space_group_IT_number 148
_space_group_name_Hall '-R 3'
_space_group_name_H-M_alt 'R -3 :H'
_symmetry_cell_setting trigonal
_symmetry_space_group_name_H-M 'R -3 :H'
_atom_sites_solution_hydrogens geom
_atom_sites_solution_primary direct
_atom_sites_solution_secondary difmap
_audit_creation_method SHELXL-97
_cell_angle_alpha 90.00
_cell_angle_beta 90.00
_cell_angle_gamma 120.00
_cell_formula_units_Z 3
_cell_length_a 19.236(4)
_cell_length_b 19.236(4)
_cell_length_c 33.377(7)
_cell_measurement_reflns_used 9891
_cell_measurement_temperature 273(2)
_cell_measurement_theta_max 28.19
_cell_measurement_theta_min 2.52
_cell_volume 10696(4)
_computing_cell_refinement 'Bruker SAINT'
_computing_data_collection 'Bruker APEX'
_computing_data_reduction 'Bruker SAINT'
_computing_molecular_graphics ORTEP
_computing_publication_material ciftab
_computing_structure_refinement 'SHELXL-97 (Sheldrick, 1997)'
_computing_structure_solution 'SHELXS-97 (Sheldrick, 1990)'
_diffrn_ambient_temperature 273(2)
_diffrn_measured_fraction_theta_full 0.996
_diffrn_measured_fraction_theta_max 0.996
_diffrn_measurement_device_type 'Bruker SMART APEX'
_diffrn_measurement_method 'omega scans'
_diffrn_radiation_monochromator graphite
_diffrn_radiation_source 'fine-focus sealed tube'
_diffrn_radiation_type MoK\a
_diffrn_radiation_wavelength 0.71073
_diffrn_reflns_av_R_equivalents 0.0649
_diffrn_reflns_av_sigmaI/netI 0.0471
_diffrn_reflns_limit_h_max 25
_diffrn_reflns_limit_h_min -25
_diffrn_reflns_limit_k_max 25
_diffrn_reflns_limit_k_min -25
_diffrn_reflns_limit_l_max 44
_diffrn_reflns_limit_l_min -44
_diffrn_reflns_number 40468
_diffrn_reflns_theta_full 28.43
_diffrn_reflns_theta_max 28.43
_diffrn_reflns_theta_min 2.52
_exptl_absorpt_coefficient_mu 0.712
_exptl_absorpt_correction_T_max 0.9845
_exptl_absorpt_correction_T_min 0.9824
_exptl_absorpt_correction_type empirical
_exptl_absorpt_process_details SADABS
_exptl_crystal_colour yellow
_exptl_crystal_density_diffrn 1.459
_exptl_crystal_density_method 'not measured'
_exptl_crystal_description block
_exptl_crystal_F_000 4680
_exptl_crystal_size_max 0.03
_exptl_crystal_size_mid 0.02
_exptl_crystal_size_min 0.02
_platon_squeeze_details
;
;
_refine_diff_density_max 3.396
_refine_diff_density_min -1.830
_refine_diff_density_rms 0.225
_refine_ls_extinction_method none
_refine_ls_goodness_of_fit_ref 1.067
_refine_ls_hydrogen_treatment mixed
_refine_ls_matrix_type full
_refine_ls_number_parameters 283
_refine_ls_number_reflns 5968
_refine_ls_number_restraints 6
_refine_ls_restrained_S_all 1.084
_refine_ls_R_factor_all 0.1162
_refine_ls_R_factor_gt 0.0854
_refine_ls_shift/su_max 0.000
_refine_ls_shift/su_mean 0.000
_refine_ls_structure_factor_coef Fsqd
_refine_ls_weighting_details 'calc w=1/[\s^2^(Fo^2^)+(0.1705P)^2^+0.0000P] where P=(Fo^2^+2Fc^2^)/3'
_refine_ls_weighting_scheme calc
_refine_ls_wR_factor_gt 0.2288
_refine_ls_wR_factor_ref 0.2517
_reflns_number_gt 3998
_reflns_number_total 5968
_reflns_threshold_expression >2sigma(I)
_cod_data_source_file om5b00872_si_002.cif
_cod_data_source_block compound1
_cod_depositor_comments
;
The following automatic conversions were performed:

data item '_symmetry_cell_setting' value 'Trigonal' was changed to
'trigonal' in accordance with the
/home/saulius/struct/COD-crude-data/automatic-downloads/DataCite-retrospective/ACS/depositions/lib/dictionaries/cif_core.dic
dictionary named 'cif_core.dic' version 2.4.2 last updated on
2011-04-26.

Automatic conversion script
Id: cif_fix_values 6909 2019-04-08 15:41:33Z antanas 
;
_cod_original_sg_symbol_H-M R-3
_cod_database_code 4088131

loop_
_symmetry_equiv_pos_as_xyz
'x, y, z'
'-y, x-y, z'
'-x+y, -x, z'
'x+2/3, y+1/3, z+1/3'
'-y+2/3, x-y+1/3, z+1/3'
'-x+y+2/3, -x+1/3, z+1/3'
'x+1/3, y+2/3, z+2/3'
'-y+1/3, x-y+2/3, z+2/3'
'-x+y+1/3, -x+2/3, z+2/3'
'-x, -y, -z'
'y, -x+y, -z'
'x-y, x, -z'
'-x+2/3, -y+1/3, -z+1/3'
'y+2/3, -x+y+1/3, -z+1/3'
'x-y+2/3, x+1/3, -z+1/3'
'-x+1/3, -y+2/3, -z+2/3'
'y+1/3, -x+y+2/3, -z+2/3'
'x-y+1/3, x+2/3, -z+2/3'

loop_
_atom_site_label
_atom_site_type_symbol
_atom_site_fract_x
_atom_site_fract_y
_atom_site_fract_z
_atom_site_U_iso_or_equiv
_atom_site_adp_type
_atom_site_occupancy
_atom_site_symmetry_multiplicity
_atom_site_calc_flag
_atom_site_refinement_flags
Ru1 Ru 0.89393(3) 0.24899(3) 0.018597(13) 0.0458(2) Uani 1 1 d .
N3 N 1.0250(3) 0.2236(2) 0.04489(12) 0.0422(9) Uani 1 1 d .
N1 N 0.7755(3) 0.1501(3) 0.09542(14) 0.0521(11) Uani 1 1 d .
N2 N 0.9012(3) 0.1851(3) 0.07144(13) 0.0447(10) Uani 1 1 d .
C7 C 0.8401(3) 0.1419(3) 0.09917(15) 0.0464(12) Uani 1 1 d .
C11 C 1.0050(3) 0.2647(3) 0.01553(16) 0.0469(12) Uani 1 1 d .
C4 C 0.7810(4) 0.0483(3) 0.15495(16) 0.0540(14) Uani 1 1 d .
C10 C 0.9670(3) 0.1782(3) 0.07397(15) 0.0455(12) Uani 1 1 d .
C8 C 0.9183(4) 0.0890(3) 0.12892(16) 0.0535(13) Uani 1 1 d .
H8 H 0.9249 0.0576 0.1481 0.064 Uiso 1 1 calc R
C6 C 0.8477(4) 0.0927(3) 0.12841(15) 0.0486(12) Uani 1 1 d .
C3 C 0.7158(4) 0.0581(4) 0.14988(18) 0.0627(16) Uani 1 1 d .
H3 H 0.6718 0.0309 0.1667 0.075 Uiso 1 1 calc R
C9 C 0.9765(4) 0.1297(3) 0.10228(17) 0.0532(13) Uani 1 1 d .
H9 H 1.0228 0.1259 0.1025 0.064 Uiso 1 1 calc R
C15 C 0.9403(5) 0.3495(4) 0.0446(2) 0.0671(18) Uani 1 1 d .
C2 C 0.7139(4) 0.1081(3) 0.11988(17) 0.0545(14) Uani 1 1 d .
O2 O 0.9687(5) 0.4105(4) 0.0583(2) 0.112(2) Uani 1 1 d .
C5 C 0.7831(5) -0.0071(4) 0.18515(19) 0.0699(17) Uani 1 1 d .
H5A H 0.8166 0.0233 0.2072 0.105 Uiso 1 1 calc R
H5B H 0.8044 -0.0379 0.1731 0.105 Uiso 1 1 calc R
H5C H 0.7297 -0.0427 0.1947 0.105 Uiso 1 1 calc R
C1 C 0.6424(4) 0.1183(5) 0.1153(2) 0.077(2) Uani 1 1 d .
H1A H 0.6556 0.1710 0.1242 0.116 Uiso 1 1 calc R
H1B H 0.5990 0.0787 0.1312 0.116 Uiso 1 1 calc R
H1C H 0.6267 0.1119 0.0877 0.116 Uiso 1 1 calc R
C12 C 1.0740(3) 0.3070(3) -0.00566(17) 0.0445(12) Uani 1 1 d .
H12 H 1.0802 0.3400 -0.0273 0.053 Uiso 1 1 calc R
N5 N 0.7745(3) 0.2296(3) 0.02187(17) 0.0652(14) Uani 1 1 d .
C13 C 1.1034(3) 0.2435(3) 0.03987(16) 0.0460(12) Uani 1 1 d .
C14 C 1.1478(4) 0.2149(4) 0.06541(17) 0.0574(14) Uani 1 1 d .
H14A H 1.1359 0.1625 0.0567 0.086 Uiso 1 1 calc R
H14B H 1.1315 0.2122 0.0928 0.086 Uiso 1 1 calc R
H14C H 1.2044 0.2515 0.0632 0.086 Uiso 1 1 calc R
O1 O 0.9224(4) 0.3366(4) -0.06044(18) 0.0955(17) Uani 1 1 d .
C16 C 0.9064(4) 0.3026(4) -0.0306(2) 0.0650(16) Uani 1 1 d .
C17 C 0.7100(5) 0.2162(5) 0.0195(2) 0.079(2) Uani 1 1 d .
C18 C 0.6246(5) 0.1976(8) 0.0149(4) 0.121(4) Uani 1 1 d .
H18A H 0.5906 0.1411 0.0102 0.182 Uiso 1 1 calc R
H18B H 0.6210 0.2271 -0.0075 0.182 Uiso 1 1 calc R
H18C H 0.6079 0.2126 0.0388 0.182 Uiso 1 1 calc R
N4 N 1.1345(3) 0.2941(2) 0.00940(12) 0.0428(9) Uani 1 1 d .
F4A F 0.9888(3) 0.9269(3) 0.2353(2) 0.1045(16) Uani 1 1 d .
F1 F 0.5939(8) 0.2809(8) 0.9385(4) 0.258(6) Uani 1 1 d D
F4B F 1.0000 1.0000 0.1806(3) 0.101(3) Uani 1 3 d S
B1 B 1.0000 1.0000 0.2205(6) 0.081(4) Uani 1 3 d S
F2 F 0.6667 0.3333 0.8776(7) 0.352(19) Uani 1 3 d SD
B2 B 0.6667 0.3333 0.9196(9) 0.30(5) Uani 1 3 d SD
B3 B 1.0000 0.0000 0.0100 0.102(7) Uani 1 3 d SD
F3 F 1.0000 0.0000 -0.0368(3) 0.213(8) Uani 1 3 d SD
F6 F 0.9718(9) 0.0538(8) 0.0153(3) 0.202(4) Uani 1 1 d D

loop_
_atom_site_aniso_label
_atom_site_aniso_U_11
_atom_site_aniso_U_22
_atom_site_aniso_U_33
_atom_site_aniso_U_23
_atom_site_aniso_U_13
_atom_site_aniso_U_12
Ru1 0.0552(3) 0.0474(3) 0.0433(3) 0.00590(17) 0.00392(17) 0.0320(2)
N3 0.047(2) 0.044(2) 0.037(2) 0.0055(17) 0.0017(17) 0.0242(19)
N1 0.065(3) 0.055(3) 0.044(2) 0.000(2) 0.010(2) 0.036(2)
N2 0.052(2) 0.039(2) 0.042(2) 0.0017(17) 0.0054(19) 0.0226(19)
C7 0.061(3) 0.044(3) 0.036(2) -0.004(2) 0.001(2) 0.028(2)
C11 0.059(3) 0.048(3) 0.043(3) 0.000(2) -0.005(2) 0.033(3)
C4 0.074(4) 0.041(3) 0.038(3) -0.002(2) 0.006(3) 0.022(3)
C10 0.055(3) 0.041(3) 0.040(3) -0.006(2) -0.004(2) 0.023(2)
C8 0.068(4) 0.044(3) 0.043(3) 0.007(2) -0.007(3) 0.023(3)
C6 0.067(3) 0.038(2) 0.038(2) -0.004(2) 0.002(2) 0.024(2)
C3 0.084(4) 0.054(3) 0.050(3) 0.000(3) 0.021(3) 0.034(3)
C9 0.064(3) 0.050(3) 0.048(3) 0.004(2) -0.004(3) 0.030(3)
C15 0.097(5) 0.052(4) 0.060(4) 0.008(3) 0.021(3) 0.043(4)
C2 0.070(4) 0.052(3) 0.049(3) -0.006(2) 0.009(3) 0.036(3)
O2 0.167(7) 0.071(3) 0.099(5) -0.013(3) 0.019(4) 0.061(4)
C5 0.095(5) 0.064(4) 0.050(3) 0.013(3) 0.009(3) 0.039(4)
C1 0.071(4) 0.090(5) 0.076(5) 0.003(4) 0.022(4) 0.044(4)
C12 0.047(3) 0.043(3) 0.043(3) 0.002(2) 0.000(2) 0.023(2)
N5 0.072(3) 0.078(4) 0.071(3) 0.018(3) 0.016(3) 0.057(3)
C13 0.052(3) 0.047(3) 0.042(3) -0.005(2) -0.004(2) 0.026(2)
C14 0.062(3) 0.073(4) 0.049(3) 0.012(3) 0.010(3) 0.043(3)
O1 0.124(5) 0.102(4) 0.076(4) 0.031(3) 0.007(3) 0.068(4)
C16 0.081(4) 0.069(4) 0.058(4) 0.017(3) 0.008(3) 0.047(4)
C17 0.100(6) 0.093(5) 0.067(4) 0.028(4) 0.022(4) 0.065(5)
C18 0.073(6) 0.168(10) 0.130(9) 0.017(8) 0.006(6) 0.067(6)
N4 0.049(2) 0.042(2) 0.036(2) 0.0012(17) -0.0036(18) 0.0218(19)
F4A 0.089(3) 0.069(3) 0.158(5) 0.008(3) 0.002(3) 0.042(3)
F1 0.289(14) 0.278(16) 0.210(11) -0.057(11) -0.014(11) 0.143(12)
F4B 0.088(3) 0.088(3) 0.129(8) 0.000 0.000 0.0438(17)
B1 0.069(6) 0.069(6) 0.104(13) 0.000 0.000 0.035(3)
F2 0.45(3) 0.45(3) 0.154(18) 0.000 0.000 0.226(14)
B2 0.104(15) 0.104(15) 0.68(17) 0.000 0.000 0.052(8)
B3 0.119(9) 0.119(9) 0.068(19) 0.000 0.000 0.060(4)
F3 0.248(14) 0.248(14) 0.143(14) 0.000 0.000 0.124(7)
F6 0.224(11) 0.215(11) 0.209(12) 0.024(11) 0.026(12) 0.142(9)

loop_
_atom_type_symbol
_atom_type_description
_atom_type_scat_dispersion_real
_atom_type_scat_dispersion_imag
_atom_type_scat_source
C C 0.0033 0.0016 'International Tables Vol C Tables 4.2.6.8 and 6.1.1.4'
H H 0.0000 0.0000 'International Tables Vol C Tables 4.2.6.8 and 6.1.1.4'
B B 0.0013 0.0007 'International Tables Vol C Tables 4.2.6.8 and 6.1.1.4'
N N 0.0061 0.0033 'International Tables Vol C Tables 4.2.6.8 and 6.1.1.4'
O O 0.0106 0.0060 'International Tables Vol C Tables 4.2.6.8 and 6.1.1.4'
F F 0.0171 0.0103 'International Tables Vol C Tables 4.2.6.8 and 6.1.1.4'
Ru Ru -1.2594 0.8363 'International Tables Vol C Tables 4.2.6.8 and 6.1.1.4'

loop_
_geom_angle_atom_site_label_1
_geom_angle_atom_site_label_2
_geom_angle_atom_site_label_3
_geom_angle
_geom_angle_site_symmetry_1
_geom_angle_site_symmetry_3
C15 Ru1 C16 88.5(3) . .
C15 Ru1 C11 87.0(3) . .
C16 Ru1 C11 92.2(3) . .
C15 Ru1 N4 178.7(2) . 12_545
C16 Ru1 N4 92.7(2) . 12_545
C11 Ru1 N4 93.54(19) . 12_545
C15 Ru1 N5 94.1(3) . .
C16 Ru1 N5 88.4(3) . .
C11 Ru1 N5 178.8(2) . .
N4 Ru1 N5 85.4(2) 12_545 .
C15 Ru1 N2 94.3(2) . .
C16 Ru1 N2 168.0(2) . .
C11 Ru1 N2 76.37(19) . .
N4 Ru1 N2 84.62(16) 12_545 .
N5 Ru1 N2 102.99(18) . .
C13 N3 C10 132.9(4) . .
C13 N3 C11 109.0(4) . .
C10 N3 C11 117.9(4) . .
C2 N1 C7 118.1(5) . .
C10 N2 C7 117.0(4) . .
C10 N2 Ru1 115.7(3) . .
C7 N2 Ru1 126.6(4) . .
N1 C7 N2 115.0(5) . .
N1 C7 C6 123.8(5) . .
N2 C7 C6 121.1(5) . .
C12 C11 N3 103.6(4) . .
C12 C11 Ru1 140.0(4) . .
N3 C11 Ru1 116.3(4) . .
C3 C4 C6 116.7(5) . .
C3 C4 C5 122.6(6) . .
C6 C4 C5 120.6(6) . .
N2 C10 C9 123.5(5) . .
N2 C10 N3 113.0(4) . .
C9 C10 N3 123.4(5) . .
C9 C8 C6 120.9(5) . .
C8 C6 C7 118.1(5) . .
C8 C6 C4 124.4(5) . .
C7 C6 C4 117.5(5) . .
C4 C3 C2 121.5(6) . .
C8 C9 C10 119.3(6) . .
O2 C15 Ru1 176.9(6) . .
N1 C2 C3 122.3(6) . .
N1 C2 C1 117.3(6) . .
C3 C2 C1 120.4(6) . .
C11 C12 N4 111.0(5) . .
C17 N5 Ru1 172.6(6) . .
N4 C13 N3 109.2(5) . .
N4 C13 C14 125.3(5) . .
N3 C13 C14 125.5(5) . .
O1 C16 Ru1 172.6(7) . .
N5 C17 C18 178.0(10) . .
C13 N4 C12 107.2(4) . .
C13 N4 Ru1 134.8(4) . 11_665
C12 N4 Ru1 117.9(3) . 11_665
F4B B1 F4A 110.6(8) . 2_765
F4B B1 F4A 110.6(8) . 3_675
F4A B1 F4A 108.3(9) 2_765 3_675
F4B B1 F4A 110.6(8) . .
F4A B1 F4A 108.3(9) 2_765 .
F4A B1 F4A 108.3(9) 3_675 .
F1 B2 F1 101.2(15) 2_655 .
F1 B2 F1 101.2(15) 2_655 3_665
F1 B2 F1 101.2(15) . 3_665
F1 B2 F2 116.8(12) 2_655 .
F1 B2 F2 116.8(12) . .
F1 B2 F2 116.8(12) 3_665 .
B3 B3 F3 180.0 10_755 10_755
B3 B3 F6 97.3(5) 10_755 3_765
F3 B3 F6 82.7(5) 10_755 3_765
B3 B3 F6 97.3(5) 10_755 2_645
F3 B3 F6 82.7(5) 10_755 2_645
F6 B3 F6 118.4(2) 3_765 2_645
B3 B3 F6 97.3(5) 10_755 .
F3 B3 F6 82.7(5) 10_755 .
F6 B3 F6 118.4(2) 3_765 .
F6 B3 F6 118.4(2) 2_645 .
B3 B3 F3 0.0 10_755 .
F3 B3 F3 180.0 10_755 .
F6 B3 F3 97.3(5) 3_765 .
F6 B3 F3 97.3(5) 2_645 .
F6 B3 F3 97.3(5) . .
B3 B3 F6 58.6(4) 10_755 12_545
F3 B3 F6 121.4(4) 10_755 12_545
F6 B3 F6 155.95(14) 3_765 12_545
F6 B3 F6 69.1(4) 2_645 12_545
F6 B3 F6 69.1(4) . 12_545
F3 B3 F6 58.6(4) . 12_545
B3 B3 F6 58.6(4) 10_755 10_755
F3 B3 F6 121.4(4) 10_755 10_755
F6 B3 F6 69.1(4) 3_765 10_755
F6 B3 F6 69.1(4) 2_645 10_755
F6 B3 F6 155.95(14) . 10_755
F3 B3 F6 58.6(4) . 10_755
F6 B3 F6 95.4(5) 12_545 10_755
B3 B3 F6 58.6(4) 10_755 11_665
F3 B3 F6 121.4(4) 10_755 11_665
F6 B3 F6 69.1(4) 3_765 11_665
F6 B3 F6 155.95(14) 2_645 11_665
F6 B3 F6 69.1(4) . 11_665
F3 B3 F6 58.6(4) . 11_665
F6 B3 F6 95.4(5) 12_545 11_665
F6 B3 F6 95.4(5) 10_755 11_665
B3 F3 F6 62.7(5) 10_755 10_755
B3 F3 F6 62.7(5) 10_755 11_665
F6 F3 F6 100.7(7) 10_755 11_665
B3 F3 F6 62.7(5) 10_755 12_545
F6 F3 F6 100.7(7) 10_755 12_545
F6 F3 F6 100.7(7) 11_665 12_545
B3 F3 B3 0.0 10_755 .
F6 F3 B3 62.7(5) 10_755 .
F6 F3 B3 62.7(5) 11_665 .
F6 F3 B3 62.7(5) 12_545 .
B3 F6 F3 34.6(4) . 10_755
B3 F6 B3 24.05(14) . 10_755
F3 F6 B3 58.6(5) 10_755 10_755
B3 F6 F6 61.66(14) . 12_545
F3 F6 F6 85.1(3) 10_755 12_545
B3 F6 F6 49.3(3) 10_755 12_545
B3 F6 F6 61.66(14) . 11_665
F3 F6 F6 85.1(3) 10_755 11_665
B3 F6 F6 49.3(3) 10_755 11_665
F6 F6 F6 88.3(9) 12_545 11_665

loop_
_geom_bond_atom_site_label_1
_geom_bond_atom_site_label_2
_geom_bond_distance
_geom_bond_site_symmetry_2
Ru1 C15 1.888(7) .
Ru1 C16 1.889(6) .
Ru1 C11 2.004(6) .
Ru1 N4 2.126(4) 12_545
Ru1 N5 2.138(5) .
Ru1 N2 2.194(4) .
N3 C13 1.368(7) .
N3 C10 1.406(7) .
N3 C11 1.428(6) .
N1 C2 1.328(7) .
N1 C7 1.335(7) .
N2 C10 1.340(7) .
N2 C7 1.397(7) .
C7 C6 1.416(7) .
C11 C12 1.358(8) .
C4 C3 1.367(9) .
C4 C6 1.437(8) .
C4 C5 1.483(8) .
C10 C9 1.403(8) .
C8 C9 1.334(8) .
C8 C6 1.395(9) .
C3 C2 1.402(9) .
C15 O2 1.114(8) .
C2 C1 1.491(9) .
C12 N4 1.399(6) .
N5 C17 1.137(9) .
C13 N4 1.325(7) .
C13 C14 1.493(8) .
O1 C16 1.146(8) .
C17 C18 1.503(11) .
N4 Ru1 2.126(4) 11_665
F4A B1 1.401(9) .
F1 B2 1.401(15) .
F4B B1 1.33(2) .
B1 F4A 1.401(9) 2_765
B1 F4A 1.401(9) 3_675
F2 B2 1.40(2) .
B2 F1 1.401(15) 2_655
B2 F1 1.401(15) 3_665
B3 B3 0.66756(15) 10_755
B3 F3 0.894(11) 10_755
B3 F6 1.399(8) 3_765
B3 F6 1.399(8) 2_645
B3 F6 1.399(8) .
B3 F3 1.561(11) .
B3 F6 1.625(8) 12_545
B3 F6 1.625(8) 10_755
B3 F6 1.625(8) 11_665
F3 B3 0.894(11) 10_755
F3 F6 1.561(11) 10_755
F3 F6 1.561(11) 11_665
F3 F6 1.561(11) 12_545
F6 F3 1.561(11) 10_755
F6 B3 1.625(8) 10_755
F6 F6 1.724(14) 12_545
F6 F6 1.724(14) 11_665

loop_
_platon_squeeze_void_nr
_platon_squeeze_void_average_x
_platon_squeeze_void_average_y
_platon_squeeze_void_average_z
_platon_squeeze_void_volume
_platon_squeeze_void_count_electrons
_platon_squeeze_void_content
1 0.333 0.667 0.167 745 157 ' '
2 0.000 0.000 0.500 741 156 ' '
3 -0.333 0.333 0.833 745 157 ' '
